data_7157781
loop_
_publ_author_name
'Liu, Hongxin'
'Chen, Shanchong'
'Zhang, Xiao'
'Dong, Chunmao'
'Chen, Yuchan'
'Liu, Zhaoming'
'Tan, Haibo'
'Zhang, Weimin'

_publ_section_title
;
 Structural elucidation, total synthesis, and cytotoxic activity of
 effphenol A
;
_journal_issue 44
_journal_name_full 'Organic &amp; Biomolecular Chemistry'
_journal_page_first 9035
_journal_page_last 9038
_journal_paper_doi 10.1039/D0OB01985B
_journal_volume 18
_journal_year 2020
_chemical_formula_moiety 'H2 O, C26 H26 O7'
_chemical_formula_sum 'C26 H28 O8'
_chemical_formula_weight 468.48
_chemical_name_systematic 'Trieffnol C'
_space_group_crystal_system triclinic
_space_group_IT_number 2
_space_group_name_Hall '-P 1'
_space_group_name_H-M_alt 'P -1'
_atom_sites_solution_hydrogens mixed
_atom_sites_solution_primary direct
_audit_creation_date 2019-08-25
_audit_creation_method
;
Olex2 1.2
(compiled 2018.05.29 svn.r3508 for OlexSys, GUI svn.r5506)
;
_audit_update_record
;
2019-12-30 deposited with the CCDC.	2020-10-21 downloaded from the CCDC.
;
_cell_angle_alpha 88.816(2)
_cell_angle_beta 73.989(2)
_cell_angle_gamma 76.976(2)
_cell_formula_units_Z 2
_cell_length_a 8.3229(2)
_cell_length_b 10.5201(2)
_cell_length_c 13.8336(3)
_cell_measurement_reflns_used 5339
_cell_measurement_temperature 99.9(9)
_cell_measurement_theta_max 61.9040
_cell_measurement_theta_min 5.3270
_cell_volume 1133.19(5)
_computing_cell_refinement 'CrysAlisPro 1.171.39.33c (Rigaku OD, 2017)'
_computing_data_collection 'CrysAlisPro 1.171.39.33c (Rigaku OD, 2017)'
_computing_data_reduction 'CrysAlisPro 1.171.39.33c (Rigaku OD, 2017)'
_computing_molecular_graphics 'Olex2 (Dolomanov et al., 2009)'
_computing_publication_material 'Olex2 (Dolomanov et al., 2009)'
_computing_structure_refinement 'ShelXL (Sheldrick, 2015)'
_computing_structure_solution 'ShelXS (Sheldrick, 2008)'
_diffrn_ambient_environment N~2~
_diffrn_ambient_temperature 99.9(9)
_diffrn_detector 'CCD plate'
_diffrn_measured_fraction_theta_full 0.847
_diffrn_measured_fraction_theta_max 0.973
_diffrn_measurement_details
;
List of Runs (angles in degrees, time in seconds):

  # Type    Start    End  Width  t~exp~   \w     \q     \k     \f   Frames
#--------------------------------------------------------------------------
  1  \w     34.00  62.00   0.50    0.71    --    0.00  57.00-120.00   56
  2  \w    -54.00 -29.00   0.50    0.71    --    0.00 -57.00-120.00   50
  3  \w      3.00  29.00   0.50    0.71    --    0.00 -82.00  90.00   52
  4  \w    -16.00  16.00   0.50    0.71    --    0.00  57.00-120.00   64
  5  \w    -15.00  12.00   0.50    0.71    --    0.00 -57.00-120.00   54
  6  \w    -17.00  93.00   0.50    2.84    --   70.80 -61.00  60.00  220
  7  \w     21.00 102.00   0.50    2.84    --   70.80 -82.00-180.00  162
  8  \w    -18.00  99.00   0.50    2.84    --   70.80 -82.00 -60.00  234
  9  \w     52.00  78.00   0.50    2.84    --   70.80  61.00 -60.00   52
 10  \w     36.00  79.00   0.50    2.84    --   70.80 -61.00-180.00   86
 11  \w    -19.00   6.00   0.50    2.84    --   70.80 -82.00-180.00   50
 12  \w    -10.00  20.00   0.50    2.84    --   70.80 -61.00-180.00   60
 13  \w     53.00 101.00   0.50    2.84    --   70.80  45.00 -60.00   96
 14  \w    129.00 158.00   0.50    2.84    --   70.80  45.00 -60.00   58
 15  \w     58.00  94.00   0.50    2.84    --   70.80 -82.00 120.00   72
 16  \w     11.00  38.00   0.50    2.84    --   70.80 -82.00 120.00   54
 17  \w    -10.00  15.00   0.50    2.84    --   70.80 -82.00  30.00   50
 18  \w     42.00  95.00   0.50    2.84    --   70.80 -82.00  30.00  106
 19  \w      3.00  93.00   0.50    2.84    --   70.80 -61.00 -60.00  180
 20  \w    101.00 159.00   0.50    2.84    --   70.80  82.00 -30.00  116
 21  \w    -16.00  98.00   0.50    2.84    --   70.80 -82.00  60.00  228
 22  \w    109.00 136.00   0.50    2.84    --   70.80  61.00-150.00   54
;
_diffrn_measurement_device 'four-circle diffractometer'
_diffrn_measurement_device_type 'XtaLAB AFC12 (RINC): Kappa single'
_diffrn_measurement_method '\w scans'
_diffrn_orient_matrix_type 'CrysAlisPro convention (1999,Acta A55,543-557)'
_diffrn_orient_matrix_UB_11 0.1503241000
_diffrn_orient_matrix_UB_12 0.0656972000
_diffrn_orient_matrix_UB_13 -0.0068889000
_diffrn_orient_matrix_UB_21 0.1284920000
_diffrn_orient_matrix_UB_22 -0.1309834000
_diffrn_orient_matrix_UB_23 -0.0378523000
_diffrn_orient_matrix_UB_31 0.0044498000
_diffrn_orient_matrix_UB_32 0.0341142000
_diffrn_orient_matrix_UB_33 -0.1094038000
_diffrn_radiation_monochromator mirror
_diffrn_radiation_probe x-ray
_diffrn_radiation_type CuK\a
_diffrn_radiation_wavelength 1.54184
_diffrn_reflns_av_R_equivalents 0.0239
_diffrn_reflns_av_unetI/netI 0.0286
_diffrn_reflns_Laue_measured_fraction_full 0.847
_diffrn_reflns_Laue_measured_fraction_max 0.973
_diffrn_reflns_limit_h_max 9
_diffrn_reflns_limit_h_min -9
_diffrn_reflns_limit_k_max 11
_diffrn_reflns_limit_k_min -11
_diffrn_reflns_limit_l_max 11
_diffrn_reflns_limit_l_min -15
_diffrn_reflns_number 9494
_diffrn_reflns_point_group_measured_fraction_full 0.847
_diffrn_reflns_point_group_measured_fraction_max 0.973
_diffrn_reflns_theta_full 67.684
_diffrn_reflns_theta_max 62.033
_diffrn_reflns_theta_min 4.318
_diffrn_source 'Rotating-anode X-ray tube'
_diffrn_source_type 'Rigaku (Cu) X-ray Source'
_exptl_absorpt_coefficient_mu 0.845
_exptl_absorpt_correction_T_max 1.00000
_exptl_absorpt_correction_T_min 0.81712
_exptl_absorpt_correction_type multi-scan
_exptl_absorpt_process_details
;
CrysAlisPro 1.171.39.33c (Rigaku Oxford Diffraction, 2017)
Empirical absorption correction using spherical harmonics,
 implemented in SCALE3 ABSPACK scaling algorithm.
;
_exptl_crystal_colour 'clear reddish red'
_exptl_crystal_colour_lustre clear
_exptl_crystal_colour_modifier reddish
_exptl_crystal_colour_primary red
_exptl_crystal_density_diffrn 1.373
_exptl_crystal_description cube
_exptl_crystal_F_000 496
_refine_diff_density_max 0.539
_refine_diff_density_min -0.614
_refine_diff_density_rms 0.049
_refine_ls_extinction_method none
_refine_ls_goodness_of_fit_ref 1.141
_refine_ls_hydrogen_treatment constr
_refine_ls_matrix_type full
_refine_ls_number_parameters 318
_refine_ls_number_reflns 3468
_refine_ls_number_restraints 0
_refine_ls_restrained_S_all 1.141
_refine_ls_R_factor_all 0.0467
_refine_ls_R_factor_gt 0.0404
_refine_ls_shift/su_max 0.000
_refine_ls_shift/su_mean 0.000
_refine_ls_structure_factor_coef Fsqd
_refine_ls_weighting_details
;
 w=1/[\s^2^(Fo^2^)+(0.1000P)^2^]
 where P=(Fo^2^+2Fc^2^)/3
;
_refine_ls_weighting_scheme calc
_refine_ls_wR_factor_gt 0.1338
_refine_ls_wR_factor_ref 0.1391
_reflns_Friedel_coverage 0.000
_reflns_number_gt 3022
_reflns_number_total 3468
_reflns_threshold_expression 'I > 2\s(I)'
_cod_data_source_file d0ob01985b2.cif
_cod_data_source_block chenshanchong_x7-2_collect
_cod_original_cell_volume 1133.19(4)
_cod_database_code 7157781
_shelxl_version_number 2013-2
_chemical_oxdiff_formula 'C52 H56 O16 '
_shelx_space_group_comment
;
The symmetry employed for this shelxl refinement is uniquely defined
by the following loop, which should always be used as a source of
symmetry information in preference to the above space-group names.
They are only intended as comments.
;
_reflns_odcompleteness_completeness 99.57
_reflns_odcompleteness_iscentric 1
_reflns_odcompleteness_theta 58.86
_olex2_refinement_description
;
1. Fixed Uiso
 At 1.2 times of:
  All C(H) groups, All C(H,H) groups
 At 1.5 times of:
  All C(H,H,H) groups, All O(H) groups, All O(H,H) groups
2.a Free rotating group:
 O0AA(H0AA,H0AB)
2.b Secondary CH2 refined with riding coordinates:
 C8(H8A,H8B), C24(H24A,H24B)
2.c Aromatic/amide H refined with riding coordinates:
 C2(H2A), C13(H13), C14(H14), C16(H16), C17(H17), C22(H22)
2.d Idealised Me refined as rotating group:
 C7(H7A,H7B,H7C), C9(H9A,H9B,H9C), C25(H25A,H25B,H25C), C26(H26A,H26B,H26C)
2.e Idealised tetrahedral OH refined as rotating group:
 O2(H2), O4(H4), O5(H5), O6(H6)
;
_olex2_submission_special_instructions 'No special instructions were received'
_oxdiff_exptl_absorpt_empirical_details
;
Empirical correction (ABSPACK) includes:
- Absorption correction using spherical harmonics
- Frame scaling
;
_oxdiff_exptl_absorpt_empirical_full_max 1.490
_oxdiff_exptl_absorpt_empirical_full_min 0.679

loop_
_space_group_symop_operation_xyz
'x, y, z'
'-x, -y, -z'

loop_
_atom_site_label
_atom_site_type_symbol
_atom_site_fract_x
_atom_site_fract_y
_atom_site_fract_z
_atom_site_U_iso_or_equiv
_atom_site_adp_type
_atom_site_occupancy
_atom_site_site_symmetry_order
_atom_site_calc_flag
_atom_site_refinement_flags_posn
_atom_site_refinement_flags_adp
_atom_site_refinement_flags_occupancy
_atom_site_disorder_assembly
_atom_site_disorder_group
O0AA O -0.83108(17) 0.29760(14) 0.93943(10) 0.0325(4) Uani 1 1 d . . . . .
H0AA H -0.8866 0.2945 0.8967 0.049 Uiso 1 1 d G . . . .
H0AB H -0.8992 0.2860 0.9955 0.049 Uiso 1 1 d G . . . .
O1 O 0.43316(15) 0.61866(12) 0.63638(9) 0.0244(3) Uani 1 1 d . . . . .
O2 O 0.66927(15) 0.15722(12) 0.55094(9) 0.0264(3) Uani 1 1 d . . . . .
H2 H 0.6469 0.0869 0.5687 0.040 Uiso 1 1 calc GR . . . .
O3 O 0.08419(14) 0.33125(11) 0.74582(8) 0.0203(3) Uani 1 1 d . . . . .
O4 O -0.72513(15) 0.52435(12) 0.92085(9) 0.0255(3) Uani 1 1 d . . . . .
H4 H -0.7515 0.4535 0.9291 0.038 Uiso 1 1 calc GR . . . .
O5 O 0.06667(16) 0.74212(12) 0.87932(8) 0.0239(3) Uani 1 1 d . . . . .
H5 H 0.1371 0.6719 0.8692 0.036 Uiso 1 1 calc GR . . . .
O6 O -0.14074(17) 1.08376(11) 0.68950(10) 0.0286(3) Uani 1 1 d . . . . .
H6 H -0.1910 1.0945 0.6456 0.043 Uiso 1 1 calc GR . . . .
O7 O 0.01863(15) 0.63866(11) 0.55753(9) 0.0231(3) Uani 1 1 d . . . . .
C1 C 0.4237(2) 0.49056(17) 0.63669(12) 0.0208(4) Uani 1 1 d . . . . .
C2 C 0.5575(2) 0.38628(18) 0.59429(13) 0.0228(4) Uani 1 1 d . . . . .
H2A H 0.6649 0.4009 0.5613 0.027 Uiso 1 1 calc R . . . .
C3 C 0.5330(2) 0.25857(17) 0.60057(13) 0.0227(4) Uani 1 1 d . . . . .
C4 C 0.3801(2) 0.22586(17) 0.65290(13) 0.0215(4) Uani 1 1 d . . . . .
C5 C 0.2509(2) 0.33598(17) 0.69419(12) 0.0200(4) Uani 1 1 d . . . . .
C6 C 0.2632(2) 0.46485(16) 0.68471(12) 0.0195(4) Uani 1 1 d . . . . .
C7 C 0.6012(2) 0.64288(19) 0.60343(14) 0.0276(4) Uani 1 1 d . . . . .
H7A H 0.6526 0.6133 0.5343 0.041 Uiso 1 1 calc GR . . . .
H7B H 0.6702 0.5968 0.6440 0.041 Uiso 1 1 calc GR . . . .
H7C H 0.5939 0.7348 0.6098 0.041 Uiso 1 1 calc GR . . . .
C8 C 0.3521(2) 0.08914(18) 0.66082(14) 0.0278(4) Uani 1 1 d . . . . .
H8A H 0.4147 0.0405 0.5978 0.033 Uiso 1 1 calc R . . . .
H8B H 0.2310 0.0930 0.6709 0.033 Uiso 1 1 calc R . . . .
C9 C 0.4094(3) 0.0160(2) 0.74650(16) 0.0361(5) Uani 1 1 d . . . . .
H9A H 0.3861 -0.0694 0.7486 0.054 Uiso 1 1 calc GR . . . .
H9B H 0.3479 0.0634 0.8092 0.054 Uiso 1 1 calc GR . . . .
H9C H 0.5304 0.0082 0.7355 0.054 Uiso 1 1 calc GR . . . .
C10 C 0.0935(2) 0.54514(16) 0.72778(12) 0.0186(4) Uani 1 1 d . . . . .
C11 C -0.0103(2) 0.46155(16) 0.76351(12) 0.0194(4) Uani 1 1 d . . . . .
C12 C -0.1949(2) 0.47648(16) 0.80848(12) 0.0197(4) Uani 1 1 d . . . . .
C13 C -0.2697(2) 0.36929(17) 0.81353(13) 0.0222(4) Uani 1 1 d . . . . .
H13 H -0.2002 0.2872 0.7909 0.027 Uiso 1 1 calc R . . . .
C14 C -0.4448(2) 0.38291(18) 0.85136(13) 0.0242(4) Uani 1 1 d . . . . .
H14 H -0.4919 0.3102 0.8546 0.029 Uiso 1 1 calc R . . . .
C15 C -0.5505(2) 0.50491(17) 0.88457(12) 0.0216(4) Uani 1 1 d . . . . .
C16 C -0.4785(2) 0.61251(17) 0.88094(13) 0.0240(4) Uani 1 1 d . . . . .
H16 H -0.5488 0.6944 0.9035 0.029 Uiso 1 1 calc R . . . .
C17 C -0.3040(2) 0.59882(17) 0.84428(13) 0.0235(4) Uani 1 1 d . . . . .
H17 H -0.2574 0.6715 0.8431 0.028 Uiso 1 1 calc R . . . .
C18 C 0.0397(2) 0.68810(17) 0.71756(12) 0.0195(4) Uani 1 1 d . . . . .
C19 C 0.0272(2) 0.77990(17) 0.79150(12) 0.0200(4) Uani 1 1 d . . . . .
C20 C -0.0325(2) 0.91392(17) 0.78375(13) 0.0221(4) Uani 1 1 d . . . . .
C21 C -0.0776(2) 0.95370(17) 0.69643(13) 0.0227(4) Uani 1 1 d . . . . .
C22 C -0.0590(2) 0.86541(17) 0.61783(13) 0.0221(4) Uani 1 1 d . . . . .
H22 H -0.0848 0.8948 0.5588 0.027 Uiso 1 1 calc R . . . .
C23 C -0.0016(2) 0.73399(17) 0.62941(13) 0.0205(4) Uani 1 1 d . . . . .
C24 C -0.0554(3) 1.01120(18) 0.86790(14) 0.0278(4) Uani 1 1 d . . . . .
H24A H -0.0298 1.0917 0.8392 0.033 Uiso 1 1 calc R . . . .
H24B H 0.0259 0.9770 0.9059 0.033 Uiso 1 1 calc R . . . .
C25 C -0.2363(3) 1.0409(2) 0.93907(15) 0.0374(5) Uani 1 1 d . . . . .
H25A H -0.3173 1.0750 0.9020 0.056 Uiso 1 1 calc GR . . . .
H25B H -0.2449 1.1042 0.9903 0.056 Uiso 1 1 calc GR . . . .
H25C H -0.2608 0.9622 0.9698 0.056 Uiso 1 1 calc GR . . . .
C26 C -0.0197(2) 0.67973(18) 0.46536(13) 0.0241(4) Uani 1 1 d . . . . .
H26A H -0.0075 0.6044 0.4237 0.036 Uiso 1 1 calc GR . . . .
H26B H 0.0582 0.7314 0.4307 0.036 Uiso 1 1 calc GR . . . .
H26C H -0.1354 0.7309 0.4799 0.036 Uiso 1 1 calc GR . . . .

loop_
_atom_site_aniso_label
_atom_site_aniso_U_11
_atom_site_aniso_U_22
_atom_site_aniso_U_33
_atom_site_aniso_U_23
_atom_site_aniso_U_13
_atom_site_aniso_U_12
O0AA 0.0330(8) 0.0352(8) 0.0291(7) 0.0053(6) -0.0074(6) -0.0095(6)
O1 0.0229(7) 0.0184(7) 0.0305(7) 0.0014(5) -0.0047(5) -0.0054(5)
O2 0.0247(7) 0.0161(7) 0.0333(7) -0.0007(6) -0.0051(5) 0.0020(5)
O3 0.0212(7) 0.0138(6) 0.0235(6) 0.0012(5) -0.0048(5) -0.0010(5)
O4 0.0215(7) 0.0228(7) 0.0303(7) 0.0043(6) -0.0064(5) -0.0021(5)
O5 0.0293(7) 0.0168(7) 0.0244(7) -0.0005(5) -0.0107(5) 0.0010(5)
O6 0.0409(8) 0.0126(7) 0.0344(8) 0.0018(5) -0.0180(6) -0.0007(6)
O7 0.0313(7) 0.0153(7) 0.0224(6) -0.0006(5) -0.0090(5) -0.0028(5)
C1 0.0248(9) 0.0180(10) 0.0200(9) 0.0020(7) -0.0080(7) -0.0034(7)
C2 0.0206(9) 0.0246(10) 0.0234(9) 0.0032(8) -0.0077(7) -0.0037(8)
C3 0.0227(9) 0.0209(10) 0.0215(9) -0.0006(7) -0.0075(7) 0.0029(7)
C4 0.0253(9) 0.0172(10) 0.0215(9) 0.0012(7) -0.0091(7) -0.0007(7)
C5 0.0203(9) 0.0197(10) 0.0192(8) 0.0021(7) -0.0063(7) -0.0022(7)
C6 0.0231(9) 0.0161(9) 0.0197(9) 0.0015(7) -0.0080(7) -0.0027(7)
C7 0.0261(10) 0.0271(11) 0.0309(10) 0.0006(8) -0.0068(8) -0.0101(8)
C8 0.0269(10) 0.0183(10) 0.0333(10) -0.0014(8) -0.0038(8) -0.0008(8)
C9 0.0373(12) 0.0238(11) 0.0434(12) 0.0099(9) -0.0079(9) -0.0042(9)
C10 0.0207(9) 0.0153(9) 0.0187(9) -0.0005(7) -0.0064(7) -0.0007(7)
C11 0.0254(10) 0.0113(9) 0.0190(9) -0.0006(7) -0.0068(7) 0.0017(7)
C12 0.0237(9) 0.0164(9) 0.0180(8) 0.0022(7) -0.0068(7) -0.0011(7)
C13 0.0265(9) 0.0146(9) 0.0234(9) 0.0004(7) -0.0070(7) -0.0003(7)
C14 0.0265(10) 0.0195(10) 0.0275(10) 0.0030(8) -0.0082(8) -0.0062(8)
C15 0.0211(9) 0.0232(10) 0.0186(9) 0.0032(7) -0.0057(7) -0.0011(8)
C16 0.0259(10) 0.0162(9) 0.0251(9) 0.0010(7) -0.0045(7) 0.0019(7)
C17 0.0272(10) 0.0166(10) 0.0258(9) 0.0017(7) -0.0068(8) -0.0038(8)
C18 0.0171(8) 0.0168(10) 0.0232(9) 0.0016(7) -0.0041(7) -0.0030(7)
C19 0.0187(9) 0.0189(10) 0.0208(9) 0.0020(7) -0.0046(7) -0.0020(7)
C20 0.0226(9) 0.0148(9) 0.0280(10) -0.0011(7) -0.0071(7) -0.0024(7)
C21 0.0236(9) 0.0127(9) 0.0304(10) 0.0009(7) -0.0067(7) -0.0025(7)
C22 0.0251(9) 0.0185(10) 0.0230(9) 0.0035(7) -0.0087(7) -0.0033(7)
C23 0.0200(9) 0.0162(9) 0.0239(9) -0.0022(7) -0.0042(7) -0.0038(7)
C24 0.0386(11) 0.0150(10) 0.0306(10) -0.0006(8) -0.0143(8) -0.0021(8)
C25 0.0463(13) 0.0264(11) 0.0320(11) -0.0076(9) -0.0094(9) 0.0056(9)
C26 0.0287(10) 0.0237(10) 0.0214(9) 0.0027(7) -0.0100(7) -0.0057(8)

loop_
_atom_type_symbol
_atom_type_description
_atom_type_scat_dispersion_real
_atom_type_scat_dispersion_imag
_atom_type_scat_source
C C 0.0181 0.0091 'International Tables Vol C Tables 4.2.6.8 and 6.1.1.4'
H H 0.0000 0.0000 'International Tables Vol C Tables 4.2.6.8 and 6.1.1.4'
O O 0.0492 0.0322 'International Tables Vol C Tables 4.2.6.8 and 6.1.1.4'

loop_
_geom_angle_atom_site_label_1
_geom_angle_atom_site_label_2
_geom_angle_atom_site_label_3
_geom_angle
_geom_angle_site_symmetry_1
_geom_angle_site_symmetry_3
_geom_angle_publ_flag
C1 O1 C7 116.19(13) . . ?
C5 O3 C11 106.36(13) . . ?
C23 O7 C26 117.63(13) . . ?
O1 C1 C2 125.67(17) . . ?
O1 C1 C6 116.27(15) . . ?
C2 C1 C6 118.06(17) . . ?
C1 C2 C3 120.56(17) . . ?
O2 C3 C2 118.36(16) . . ?
C4 C3 O2 117.54(16) . . ?
C4 C3 C2 124.10(15) . . ?
C3 C4 C5 112.11(16) . . ?
C3 C4 C8 124.70(15) . . ?
C5 C4 C8 123.13(16) . . ?
O3 C5 C4 123.84(16) . . ?
C6 C5 O3 109.44(14) . . ?
C6 C5 C4 126.57(17) . . ?
C1 C6 C10 134.43(16) . . ?
C5 C6 C1 118.29(16) . . ?
C5 C6 C10 107.25(15) . . ?
C4 C8 C9 113.37(15) . . ?
C6 C10 C18 125.75(15) . . ?
C11 C10 C6 106.28(15) . . ?
C11 C10 C18 127.10(15) . . ?
O3 C11 C12 114.49(15) . . ?
C10 C11 O3 110.55(15) . . ?
C10 C11 C12 134.79(16) . . ?
C13 C12 C11 120.60(15) . . ?
C13 C12 C17 117.69(16) . . ?
C17 C12 C11 121.66(16) . . ?
C14 C13 C12 121.31(16) . . ?
C13 C14 C15 120.10(17) . . ?
O4 C15 C14 122.50(17) . . ?
O4 C15 C16 118.03(15) . . ?
C14 C15 C16 119.47(16) . . ?
C17 C16 C15 120.47(16) . . ?
C16 C17 C12 120.94(17) . . ?
C19 C18 C10 123.19(15) . . ?
C19 C18 C23 117.76(16) . . ?
C23 C18 C10 119.04(15) . . ?
O5 C19 C18 120.93(15) . . ?
O5 C19 C20 116.14(15) . . ?
C18 C19 C20 122.87(16) . . ?
C19 C20 C24 121.92(16) . . ?
C21 C20 C19 116.94(16) . . ?
C21 C20 C24 121.08(16) . . ?
O6 C21 C20 117.36(15) . . ?
O6 C21 C22 120.48(15) . . ?
C20 C21 C22 122.16(16) . . ?
C23 C22 C21 118.77(16) . . ?
O7 C23 C18 115.09(15) . . ?
O7 C23 C22 123.53(15) . . ?
C22 C23 C18 121.37(16) . . ?
C20 C24 C25 112.67(16) . . ?

loop_
_geom_bond_atom_site_label_1
_geom_bond_atom_site_label_2
_geom_bond_distance
_geom_bond_site_symmetry_2
_geom_bond_publ_flag
O1 C1 1.367(2) . ?
O1 C7 1.426(2) . ?
O2 C3 1.397(2) . ?
O3 C5 1.386(2) . ?
O3 C11 1.407(2) . ?
O4 C15 1.369(2) . ?
O5 C19 1.3723(19) . ?
O6 C21 1.362(2) . ?
O7 C23 1.377(2) . ?
O7 C26 1.433(2) . ?
C1 C2 1.380(2) . ?
C1 C6 1.402(2) . ?
C2 C3 1.401(3) . ?
C3 C4 1.393(3) . ?
C4 C5 1.397(2) . ?
C4 C8 1.505(3) . ?
C5 C6 1.383(2) . ?
C6 C10 1.443(2) . ?
C8 C9 1.527(3) . ?
C10 C11 1.361(2) . ?
C10 C18 1.485(2) . ?
C11 C12 1.463(2) . ?
C12 C13 1.398(3) . ?
C12 C17 1.406(2) . ?
C13 C14 1.380(3) . ?
C14 C15 1.387(2) . ?
C15 C16 1.389(3) . ?
C16 C17 1.375(3) . ?
C18 C19 1.388(2) . ?
C18 C23 1.404(2) . ?
C19 C20 1.398(2) . ?
C20 C21 1.391(2) . ?
C20 C24 1.509(2) . ?
C21 C22 1.398(2) . ?
C22 C23 1.379(3) . ?
C24 C25 1.522(3) . ?
